data_7007145
loop_
_publ_author_name
'Zhang, Xian-Ming'
'Zhao, Yan-Fei'
'Wu, Hai-Shun'
'Batten, Stuart R.'
'Ng, Seik Weng'

_publ_section_title
;
 Syntheses and structures of metal tetrazole coordination polymers.
;
_journal_issue 26
_journal_name_full 'Dalton transactions (Cambridge, England : 2003)'
_journal_page_first 3170
_journal_page_last 3178
_journal_paper_doi 10.1039/b518052j
_journal_year 2006
_chemical_formula_sum 'C6 H4 Ag N5'
_chemical_formula_weight 254.01
_chemical_name_systematic
;
?
;
_space_group_IT_number 2
_symmetry_cell_setting triclinic
_symmetry_space_group_name_Hall '-P 1'
_symmetry_space_group_name_H-M 'P -1'
_atom_sites_solution_hydrogens geom
_atom_sites_solution_primary direct
_atom_sites_solution_secondary difmap
_audit_creation_method SHELXL-97
_cell_angle_alpha 75.166(2)
_cell_angle_beta 76.621(2)
_cell_angle_gamma 68.327(2)
_cell_formula_units_Z 2
_cell_length_a 6.2687(8)
_cell_length_b 7.8594(11)
_cell_length_c 8.0612(11)
_cell_measurement_temperature 298(2)
_cell_volume 352.62(8)
_computing_cell_refinement 'SMART (Bruker, 2001)'
_computing_data_collection 'SMART (Bruker, 2001)'
_computing_data_reduction 'SAINT (Bruker, 2001)'
_computing_molecular_graphics 'ORTEP-II (Johnson, 1976)'
_computing_publication_material 'SHELXL-97 (Sheldrick, 1997)'
_computing_structure_refinement 'SHELXL-97 (Sheldrick, 1997)'
_computing_structure_solution 'SHELXS-97 (Sheldrick, 1990)'
_diffrn_ambient_temperature 298(2)
_diffrn_measured_fraction_theta_full 0.960
_diffrn_measured_fraction_theta_max 0.960
_diffrn_measurement_device_type 'Bruker Apex CCD Diffractometer'
_diffrn_measurement_method '\f and \w scan'
_diffrn_radiation_monochromator graphite
_diffrn_radiation_source 'fine-focus sealed tube'
_diffrn_radiation_type MoK\a
_diffrn_radiation_wavelength 0.71073
_diffrn_reflns_av_R_equivalents 0.0159
_diffrn_reflns_av_sigmaI/netI 0.0247
_diffrn_reflns_limit_h_max 7
_diffrn_reflns_limit_h_min -7
_diffrn_reflns_limit_k_max 9
_diffrn_reflns_limit_k_min -10
_diffrn_reflns_limit_l_max 10
_diffrn_reflns_limit_l_min -10
_diffrn_reflns_number 2828
_diffrn_reflns_theta_full 26.98
_diffrn_reflns_theta_max 26.98
_diffrn_reflns_theta_min 2.64
_diffrn_standards_decay_% 0
_diffrn_standards_interval_count 0
_diffrn_standards_number 0
_exptl_absorpt_coefficient_mu 2.796
_exptl_absorpt_correction_T_max 0.7674
_exptl_absorpt_correction_T_min 0.4589
_exptl_absorpt_correction_type empirical
_exptl_absorpt_process_details 'SADABS, Sheldrick, 1997'
_exptl_crystal_colour yellowish
_exptl_crystal_density_diffrn 2.392
_exptl_crystal_density_method 'not measured'
_exptl_crystal_description block
_exptl_crystal_F_000 244
_exptl_crystal_size_max 0.33
_exptl_crystal_size_mid 0.15
_exptl_crystal_size_min 0.10
_refine_diff_density_max 1.082
_refine_diff_density_min -0.526
_refine_diff_density_rms 0.103
_refine_ls_extinction_method none
_refine_ls_goodness_of_fit_ref 1.075
_refine_ls_hydrogen_treatment constr
_refine_ls_matrix_type full
_refine_ls_number_parameters 109
_refine_ls_number_reflns 1468
_refine_ls_number_restraints 0
_refine_ls_restrained_S_all 1.075
_refine_ls_R_factor_all 0.0338
_refine_ls_R_factor_gt 0.0301
_refine_ls_shift/su_max 0.000
_refine_ls_shift/su_mean 0.000
_refine_ls_structure_factor_coef Fsqd
_refine_ls_weighting_details 'calc w=1/[\s^2^(Fo^2^)+(0.0362P)^2^+0.4568P] where P=(Fo^2^+2Fc^2^)/3'
_refine_ls_weighting_scheme calc
_refine_ls_wR_factor_gt 0.0723
_refine_ls_wR_factor_ref 0.0745
_reflns_number_gt 1332
_reflns_number_total 1468
_reflns_threshold_expression >2sigma(I)
_cod_data_source_file b518052j.txt
_cod_data_source_block 9
_cod_original_sg_symbol_H-M P-1
_cod_database_code 7007145

loop_
_symmetry_equiv_pos_as_xyz
'x, y, z'
'-x, -y, -z'

loop_
_atom_site_label
_atom_site_type_symbol
_atom_site_fract_x
_atom_site_fract_y
_atom_site_fract_z
_atom_site_U_iso_or_equiv
_atom_site_adp_type
_atom_site_occupancy
_atom_site_symmetry_multiplicity
_atom_site_calc_flag
_atom_site_refinement_flags
_atom_site_disorder_assembly
_atom_site_disorder_group
Ag1 Ag 0.21956(5) 0.64660(4) 0.39556(4) 0.04724(15) Uani 1 1 d . . .
N1 N 0.3512(5) 1.2719(4) -0.1152(4) 0.0333(7) Uani 1 1 d . . .
N2 N 0.4034(5) 1.3687(4) -0.2732(4) 0.0356(7) Uani 1 1 d . . .
N3 N 0.2142(5) 1.4531(4) -0.3470(4) 0.0318(6) Uani 1 1 d . . .
N4 N 0.0346(5) 1.4124(4) -0.2398(4) 0.0302(6) Uani 1 1 d . . .
N5 N 0.0153(5) 0.9633(4) 0.3009(4) 0.0333(7) Uani 1 1 d . . .
C1 C 0.1252(6) 1.3014(4) -0.0996(4) 0.0258(6) Uani 1 1 d . . .
C2 C -0.0039(6) 1.2131(4) 0.0534(4) 0.0256(6) Uani 1 1 d . . .
C3 C -0.2426(6) 1.2739(5) 0.0891(5) 0.0324(7) Uani 1 1 d . . .
H3A H -0.3297 1.3766 0.0176 0.039 Uiso 1 1 calc R . .
C4 C -0.3517(7) 1.1803(6) 0.2328(5) 0.0387(8) Uani 1 1 d . . .
H4A H -0.5128 1.2196 0.2600 0.046 Uiso 1 1 calc R . .
C5 C -0.2170(7) 1.0283(5) 0.3343(5) 0.0373(8) Uani 1 1 d . . .
H5A H -0.2910 0.9672 0.4316 0.045 Uiso 1 1 calc R . .
C6 C 0.1187(6) 1.0559(5) 0.1627(4) 0.0290(7) Uani 1 1 d . . .
H6A H 0.2801 1.0136 0.1384 0.035 Uiso 1 1 calc R . .

loop_
_atom_site_aniso_label
_atom_site_aniso_U_11
_atom_site_aniso_U_22
_atom_site_aniso_U_33
_atom_site_aniso_U_23
_atom_site_aniso_U_13
_atom_site_aniso_U_12
Ag1 0.03461(19) 0.0550(2) 0.0436(2) 0.02691(15) -0.01664(14) -0.02285(15)
N1 0.0275(15) 0.0368(16) 0.0303(15) 0.0109(12) -0.0088(12) -0.0134(12)
N2 0.0272(15) 0.0387(17) 0.0343(15) 0.0126(13) -0.0098(12) -0.0131(13)
N3 0.0291(15) 0.0351(16) 0.0274(14) 0.0114(12) -0.0090(12) -0.0150(12)
N4 0.0261(14) 0.0345(15) 0.0274(14) 0.0096(12) -0.0080(11) -0.0150(12)
N5 0.0358(16) 0.0327(15) 0.0265(14) 0.0075(12) -0.0063(13) -0.0133(13)
C1 0.0258(16) 0.0242(15) 0.0250(15) 0.0036(12) -0.0072(13) -0.0090(12)
C2 0.0269(16) 0.0262(15) 0.0232(15) 0.0023(12) -0.0054(12) -0.0118(13)
C3 0.0275(17) 0.0319(18) 0.0325(18) 0.0028(14) -0.0054(14) -0.0091(14)
C4 0.0266(18) 0.044(2) 0.040(2) -0.0036(17) 0.0012(16) -0.0121(15)
C5 0.0345(19) 0.041(2) 0.0297(18) 0.0042(15) 0.0028(15) -0.0170(16)
C6 0.0255(16) 0.0309(17) 0.0282(16) 0.0018(13) -0.0063(13) -0.0101(13)

loop_
_atom_type_symbol
_atom_type_description
_atom_type_scat_dispersion_real
_atom_type_scat_dispersion_imag
_atom_type_scat_source
C C 0.0033 0.0016 'International Tables Vol C Tables 4.2.6.8 and 6.1.1.4'
H H 0.0000 0.0000 'International Tables Vol C Tables 4.2.6.8 and 6.1.1.4'
N N 0.0061 0.0033 'International Tables Vol C Tables 4.2.6.8 and 6.1.1.4'
Ag Ag -0.8971 1.1015 'International Tables Vol C Tables 4.2.6.8 and 6.1.1.4'

loop_
_geom_angle_atom_site_label_1
_geom_angle_atom_site_label_2
_geom_angle_atom_site_label_3
_geom_angle
_geom_angle_site_symmetry_1
_geom_angle_site_symmetry_3
_geom_angle_publ_flag
N3 Ag1 N2 110.44(11) 1_546 2_675 ?
N3 Ag1 N5 133.49(11) 1_546 . ?
N2 Ag1 N5 101.38(10) 2_675 . ?
N3 Ag1 N4 105.30(10) 1_546 2_575 ?
N2 Ag1 N4 121.36(11) 2_675 2_575 ?
N5 Ag1 N4 84.65(10) . 2_575 ?
C1 N1 N2 104.4(3) . . ?
N3 N2 N1 109.6(3) . . ?
N3 N2 Ag1 127.7(2) . 2_675 ?
N1 N2 Ag1 122.4(2) . 2_675 ?
N2 N3 N4 109.4(3) . . ?
N2 N3 Ag1 121.1(2) . 1_564 ?
N4 N3 Ag1 129.4(2) . 1_564 ?
C1 N4 N3 104.4(3) . . ?
C1 N4 Ag1 126.0(2) . 2_575 ?
N3 N4 Ag1 112.2(2) . 2_575 ?
C6 N5 C5 117.3(3) . . ?
C6 N5 Ag1 117.3(2) . . ?
C5 N5 Ag1 120.5(2) . . ?
N1 C1 N4 112.3(3) . . ?
N1 C1 C2 122.7(3) . . ?
N4 C1 C2 125.0(3) . . ?
C3 C2 C6 118.1(3) . . ?
C3 C2 C1 122.6(3) . . ?
C6 C2 C1 119.2(3) . . ?
C2 C3 C4 119.3(3) . . ?
C2 C3 H3A 120.4 . . ?
C4 C3 H3A 120.4 . . ?
C5 C4 C3 118.6(3) . . ?
C5 C4 H4A 120.7 . . ?
C3 C4 H4A 120.7 . . ?
N5 C5 C4 123.6(3) . . ?
N5 C5 H5A 118.2 . . ?
C4 C5 H5A 118.2 . . ?
N5 C6 C2 123.1(3) . . ?
N5 C6 H6A 118.4 . . ?
C2 C6 H6A 118.4 . . ?

loop_
_geom_bond_atom_site_label_1
_geom_bond_atom_site_label_2
_geom_bond_distance
_geom_bond_site_symmetry_2
_geom_bond_publ_flag
Ag1 N3 2.238(3) 1_546 ?
Ag1 N2 2.312(3) 2_675 ?
Ag1 N5 2.354(3) . ?
Ag1 N4 2.469(3) 2_575 ?
N1 C1 1.329(4) . ?
N1 N2 1.342(4) . ?
N2 N3 1.321(4) . ?
N2 Ag1 2.312(3) 2_675 ?
N3 N4 1.339(4) . ?
N3 Ag1 2.238(3) 1_564 ?
N4 C1 1.337(4) . ?
N4 Ag1 2.469(3) 2_575 ?
N5 C6 1.338(4) . ?
N5 C5 1.339(5) . ?
C1 C2 1.474(4) . ?
C2 C3 1.376(5) . ?
C2 C6 1.395(5) . ?
C3 C4 1.386(5) . ?
C3 H3A 0.9300 . ?
C4 C5 1.372(6) . ?
C4 H4A 0.9300 . ?
C5 H5A 0.9300 . ?
C6 H6A 0.9300 . ?
